data_9011336
loop_
_publ_author_name
'Boysen, H.'
'Lerch, M.'
'Stys, A.'
'Senyshyn, A.'

_publ_section_title
;
 Structure and oxygen mobility in mayenite (Ca12Al14O33): a high-temperature
 neutron powder diffraction study
 Locality: synthetic
 Sample: T = 293 K
;
_journal_issue 5
_journal_name_full 'Acta Crystallographica, Section B'
_journal_page_first 675
_journal_page_last 682
_journal_paper_doi 10.1107/S0108768107030005
_journal_volume 63
_journal_year 2007
_chemical_formula_sum 'Al7 Ca6 O16.753'
_chemical_name_mineral Mayenite
_space_group_IT_number 220
_symmetry_space_group_name_Hall 'I -4bd 2c 3'
_symmetry_space_group_name_H-M 'I -4 3 d'
_cell_angle_alpha 90
_cell_angle_beta 90
_cell_angle_gamma 90
_cell_length_a 11.9794
_cell_length_b 11.9794
_cell_length_c 11.9794
_cell_formula_units_Z 4
_cell_volume 1719.116
_diffrn_ambient_temperature 293
_exptl_crystal_density_diffrn 2.694
_cod_original_formula_sum 'Ca6 Al7 O16.753'
_cod_database_code 9011336

loop_
_symmetry_equiv_pos_as_xyz
x,y,z
1/2+x,1/2+y,1/2+z
1/2-z,x,-y
-z,1/2+x,1/2-y
1/2-y,z,-x
-y,1/2+z,1/2-x
1/2-x,y,-z
-x,1/2+y,1/2-z
1/4+x,3/4-z,1/4-y
3/4+x,1/4-z,3/4-y
1/4+z,3/4-y,1/4-x
3/4+z,1/4-y,3/4-x
1/4+y,3/4-x,1/4-z
3/4+y,1/4-x,3/4-z
1/4+x,1/4+z,1/4+y
3/4+x,3/4+z,3/4+y
1/4+z,1/4+y,1/4+x
3/4+z,3/4+y,3/4+x
1/4+y,1/4+x,1/4+z
3/4+y,3/4+x,3/4+z
-z,1/2-x,y
1/2-z,-x,1/2+y
-y,1/2-z,x
1/2-y,-z,1/2+x
-x,1/2-y,z
1/2-x,-y,1/2+z
1/2+z,1/2-x,-y
+z,-x,1/2-y
1/2+y,1/2-z,-x
+y,-z,1/2-x
1/2+x,1/2-y,-z
+x,-y,1/2-z
3/4-x,3/4+z,1/4-y
1/4-x,1/4+z,3/4-y
3/4-z,3/4+y,1/4-x
1/4-z,1/4+y,3/4-x
3/4-y,3/4+x,1/4-z
1/4-y,1/4+x,3/4-z
3/4-x,1/4-z,1/4+y
1/4-x,3/4-z,3/4+y
3/4-z,1/4-y,1/4+x
1/4-z,3/4-y,3/4+x
3/4-y,1/4-x,1/4+z
1/4-y,3/4-x,3/4+z
z,x,y
1/2+z,1/2+x,1/2+y
y,z,x
1/2+y,1/2+z,1/2+x

loop_
_atom_site_aniso_label
_atom_site_aniso_U_11
_atom_site_aniso_U_22
_atom_site_aniso_U_33
_atom_site_aniso_U_12
_atom_site_aniso_U_13
_atom_site_aniso_U_23
Ca 0.03200 0.00820 0.01110 0.00000 0.00000 0.00100
Al1 0.00910 0.00910 0.00910 -0.00030 -0.00030 -0.00030
Al2 0.00300 0.00900 0.00900 0.00000 0.00000 0.00000
O1 0.01440 0.01460 0.01230 0.00770 0.00410 0.00110
O2 0.01510 0.01510 0.01510 -0.00230 -0.00230 -0.00230

loop_
_atom_site_label
_atom_site_fract_x
_atom_site_fract_y
_atom_site_fract_z
_atom_site_occupancy
_atom_site_U_iso_or_equiv
Ca 0.14320 0.00000 0.25000 0.87500 0.01720
Ca* 0.18670 0.00000 0.25000 0.12500 0.01900
Al1 0.01880 0.01880 0.01880 1.00000 0.00910
Al2 0.87500 0.00000 0.25000 1.00000 0.00710
O1 0.78672 0.09946 0.30708 1.00000 0.01380
O2 -0.06481 -0.06481 -0.06481 1.00000 0.01510
O3 0.37500 0.00000 0.25000 0.25100 0.03600

_cod_duplicate_entry 2102955
